data_1535653
loop_
_publ_author_name
'Bukovec, P.'

_publ_section_title
;
 Untersuchungen von Fluorometallaten(III), 11. Mitt.: Synthese und
 Kristallstruktur von Guanidinium Hexafluoroaluminat, -gallat und -indat
;
_journal_name_full
;
Monatshefte fuer Chemie und verwandte Teile anderer Wissenschaften (109,1978-)
;
_journal_page_first 277
_journal_page_last 279
_journal_volume 114
_journal_year 1983
_chemical_formula_sum 'C3 In'
_chemical_name_systematic '(C (N H2)3)3 In F6'
_space_group_IT_number 205
_symmetry_space_group_name_Hall '-P 2ac 2ab 3'
_symmetry_space_group_name_H-M 'P a -3'
_cell_angle_alpha 90
_cell_angle_beta 90
_cell_angle_gamma 90
_cell_formula_units_Z 8
_cell_length_a 14.34
_cell_length_b 14.34
_cell_length_c 14.34
_cell_volume 2948.815
_citation_journal_id_ASTM MOCMB7
_cod_data_source_file Bukovec_MOCMB7_1983_156.cif
_cod_data_source_block C3In1
_cod_original_formula_sum 'C3 In1'
_cod_database_code 1535653

loop_
_symmetry_equiv_pos_as_xyz
x,y,z
-x+1/2,-y,z+1/2
x+1/2,-y+1/2,-z
-x,y+1/2,-z+1/2
z,x,y
-z+1/2,-x,y+1/2
z+1/2,-x+1/2,-y
-z,x+1/2,-y+1/2
y,z,x
y+1/2,-z+1/2,-x
-y,z+1/2,-x+1/2
-y+1/2,-z,x+1/2
-x,-y,-z
x-1/2,y,-z-1/2
-x-1/2,y-1/2,z
x,-y-1/2,z-1/2
-z,-x,-y
z-1/2,x,-y-1/2
-z-1/2,x-1/2,y
z,-x-1/2,y-1/2
-y,-z,-x
-y-1/2,z-1/2,x
y,-z-1/2,x-1/2
y-1/2,z,-x-1/2

loop_
_atom_site_label
_atom_site_type_symbol
_atom_site_fract_x
_atom_site_fract_y
_atom_site_fract_z
_atom_site_occupancy
_atom_site_U_iso_or_equiv
C1 C+4 0.25 0.25 0 1 0.0
In1 In+3 0 0 0 1 0.0
In2 In+3 0.5 0.5 0.5 1 0.0
